data_2234713
loop_
_publ_author_name
'Song, Yong Bin'
'Liu, Bo'

_publ_section_title
;
 3,11-Dibromo-14-(4-chlorophenyl)-14<i>H</i>-dibenzo[<i>a</i>,<i>j</i>]xanthene
 dimethylformamide monosolvate
;
_journal_coeditor_code LD2054
_journal_issue 5
_journal_name_full 'Acta Crystallographica Section E'
_journal_page_first o1460
_journal_paper_doi 10.1107/S1600536812016200
_journal_volume 68
_journal_year 2012
_chemical_formula_iupac 'C27 H15 Br2 Cl O, C3 H7 N O'
_chemical_formula_moiety 'C27 H15 Br2 Cl O, C3 H7 N O'
_chemical_formula_sum 'C30 H22 Br2 Cl N O2'
_chemical_formula_weight 623.74
_chemical_name_systematic
;
3,11-Dibromo-14-(4-chlorophenyl)-14<i>H</i>-dibenzo[<i>a</i>,<i>j</i>]xanthene
dimethylformamide monosolvate
;
_space_group_IT_number 2
_symmetry_cell_setting triclinic
_symmetry_space_group_name_Hall '-P 1'
_symmetry_space_group_name_H-M 'P -1'
_atom_sites_solution_hydrogens geom
_atom_sites_solution_primary direct
_atom_sites_solution_secondary difmap
_audit_creation_method SHELXL-97
_cell_angle_alpha 74.4430(10)
_cell_angle_beta 80.9670(10)
_cell_angle_gamma 71.4480(10)
_cell_formula_units_Z 2
_cell_length_a 10.8558(12)
_cell_length_b 10.9385(12)
_cell_length_c 11.8946(13)
_cell_measurement_reflns_used 2346
_cell_measurement_temperature 293(2)
_cell_measurement_theta_max 23.01
_cell_measurement_theta_min 2.36
_cell_volume 1286.0(2)
_computing_cell_refinement 'SAINT (Bruker, 2004)'
_computing_data_collection 'SMART (Bruker, 2004)'
_computing_data_reduction 'SAINT (Bruker, 2004)'
_computing_molecular_graphics 'SHELXTL (Sheldrick, 2008)'
_computing_publication_material 'SHELXTL (Sheldrick, 2008)'
_computing_structure_refinement 'SHELXL97 (Sheldrick, 2008)'
_computing_structure_solution 'SHELXS97 (Sheldrick, 2008)'
_diffrn_ambient_temperature 293(2)
_diffrn_measured_fraction_theta_full 0.960
_diffrn_measured_fraction_theta_max 0.960
_diffrn_measurement_device_type 'Bruker SMART CCD area-detector'
_diffrn_measurement_method 'phi and omega scans'
_diffrn_radiation_monochromator graphite
_diffrn_radiation_source 'fine-focus sealed tube'
_diffrn_radiation_type MoK\a
_diffrn_radiation_wavelength 0.71073
_diffrn_reflns_av_R_equivalents 0.0248
_diffrn_reflns_av_sigmaI/netI 0.0405
_diffrn_reflns_limit_h_max 12
_diffrn_reflns_limit_h_min 12
_diffrn_reflns_limit_k_max 13
_diffrn_reflns_limit_k_min 13
_diffrn_reflns_limit_l_max 14
_diffrn_reflns_limit_l_min 14
_diffrn_reflns_number 8696
_diffrn_reflns_theta_full 25.00
_diffrn_reflns_theta_max 25.00
_diffrn_reflns_theta_min 2.39
_exptl_absorpt_coefficient_mu 3.285
_exptl_absorpt_correction_T_max 0.518
_exptl_absorpt_correction_T_min 0.415
_exptl_absorpt_correction_type multi-scan
_exptl_absorpt_process_details '(SADABS; Sheldrick, 1996)'
_exptl_crystal_colour colourless
_exptl_crystal_density_diffrn 1.611
_exptl_crystal_density_method 'not measured'
_exptl_crystal_description block
_exptl_crystal_F_000 624.0
_exptl_crystal_size_max 0.28
_exptl_crystal_size_mid 0.26
_exptl_crystal_size_min 0.20
_refine_diff_density_max 0.406
_refine_diff_density_min -0.524
_refine_ls_extinction_method none
_refine_ls_goodness_of_fit_ref 1.030
_refine_ls_hydrogen_treatment constr
_refine_ls_matrix_type full
_refine_ls_number_parameters 375
_refine_ls_number_reflns 4522
_refine_ls_number_restraints 55
_refine_ls_restrained_S_all 1.037
_refine_ls_R_factor_all 0.0703
_refine_ls_R_factor_gt 0.0388
_refine_ls_shift/su_max 0.001
_refine_ls_shift/su_mean 0.000
_refine_ls_structure_factor_coef Fsqd
_refine_ls_weighting_details 'calc w=1/[\s^2^(Fo^2^)+(0.0445P)^2^+0.0361P] where P=(Fo^2^+2Fc^2^)/3'
_refine_ls_weighting_scheme calc
_refine_ls_wR_factor_gt 0.0838
_refine_ls_wR_factor_ref 0.0912
_reflns_number_gt 2902
_reflns_number_total 4522
_reflns_threshold_expression I>2sigma(I)
_cod_data_source_file ld2054.cif
_cod_data_source_block I
_cod_database_code 2234713
_cod_database_fobs_code 2234713

loop_
_symmetry_equiv_pos_as_xyz
'x, y, z'
'-x, -y, -z'

loop_
_atom_site_type_symbol
_atom_site_label
_atom_site_fract_x
_atom_site_fract_y
_atom_site_fract_z
_atom_site_U_iso_or_equiv
_atom_site_adp_type
_atom_site_calc_flag
_atom_site_refinement_flags
_atom_site_occupancy
_atom_site_symmetry_multiplicity
_atom_site_disorder_assembly
_atom_site_disorder_group
Br Br1 0.52851(4) 0.29861(5) 0.12824(4) 0.08221(18) Uani d . 1 1 . .
Br Br2 1.12806(5) -0.43299(4) 1.11655(4) 0.08279(18) Uani d . 1 1 . .
Cl Cl1 0.34543(9) 0.24873(11) 0.92900(9) 0.0742(3) Uani d . 1 1 . .
C C1 0.6372(3) 0.2652(4) 0.2508(3) 0.0561(9) Uani d . 1 1 . .
C C2 0.7071(4) 0.3483(4) 0.2477(3) 0.0568(10) Uani d . 1 1 . .
H H2 0.7036 0.4213 0.1850 0.068 Uiso calc R 1 1 . .
C C3 0.6406(3) 0.1539(4) 0.3421(3) 0.0565(9) Uani d . 1 1 . .
H H3 0.5926 0.0973 0.3412 0.068 Uiso calc R 1 1 . .
C C4 0.7150(3) 0.1283(3) 0.4333(3) 0.0508(9) Uani d . 1 1 . .
H H4 0.7166 0.0541 0.4943 0.061 Uiso calc R 1 1 . .
C C5 0.7893(3) 0.2122(3) 0.4366(3) 0.0440(8) Uani d . 1 1 . .
C C6 0.7857(3) 0.3240(3) 0.3399(3) 0.0508(9) Uani d . 1 1 . .
C C7 0.8624(4) 0.4075(4) 0.3393(3) 0.0587(10) Uani d . 1 1 . .
H H7 0.8626 0.4792 0.2761 0.070 Uiso calc R 1 1 . .
C C8 0.9352(4) 0.3849(4) 0.4288(3) 0.0571(10) Uani d . 1 1 . .
H H8 0.9860 0.4400 0.4267 0.068 Uiso calc R 1 1 . .
C C9 0.9339(3) 0.2778(4) 0.5253(3) 0.0507(9) Uani d . 1 1 . .
C C10 0.8637(3) 0.1914(3) 0.5327(3) 0.0443(8) Uani d . 1 1 . .
C C11 0.8579(3) 0.0831(3) 0.6435(3) 0.0438(8) Uani d . 1 1 . .
H H11 0.8662 0.0007 0.6211 0.053 Uiso calc R 1 1 . .
C C12 0.7273(3) 0.1214(3) 0.7159(3) 0.0394(7) Uani d . 1 1 . .
C C13 0.6464(3) 0.0415(3) 0.7511(3) 0.0517(9) Uani d . 1 1 . .
H H13 0.6697 -0.0390 0.7295 0.062 Uiso calc R 1 1 . .
C C14 0.5302(3) 0.0793(4) 0.8187(3) 0.0591(10) Uani d . 1 1 . .
H H14 0.4768 0.0238 0.8432 0.071 Uiso calc R 1 1 . .
C C15 0.4951(3) 0.1983(4) 0.8487(3) 0.0477(8) Uani d . 1 1 . .
C C16 0.5733(3) 0.2804(3) 0.8162(3) 0.0505(9) Uani d . 1 1 . .
H H16 0.5489 0.3611 0.8375 0.061 Uiso calc R 1 1 . .
C C17 0.6901(3) 0.2400(3) 0.7506(3) 0.0480(8) Uani d . 1 1 . .
H H17 0.7448 0.2942 0.7294 0.058 Uiso calc R 1 1 . .
C C18 1.0316(3) 0.1546(3) 0.7020(3) 0.0476(8) Uani d . 1 1 . .
C C19 0.9692(3) 0.0601(3) 0.7161(3) 0.0432(8) Uani d . 1 1 . .
C C20 1.1238(3) 0.1442(4) 0.7777(3) 0.0547(9) Uani d . 1 1 . .
H H20 1.1634 0.2111 0.7652 0.066 Uiso calc R 1 1 . .
C C21 1.1551(3) 0.0378(4) 0.8683(3) 0.0509(9) Uani d . 1 1 . .
H H21 1.2141 0.0331 0.9193 0.061 Uiso calc R 1 1 . .
C C22 1.0987(3) -0.0661(3) 0.8857(3) 0.0449(8) Uani d . 1 1 . .
C C23 1.0052(3) -0.0563(3) 0.8097(3) 0.0441(8) Uani d . 1 1 . .
C C24 1.1331(3) -0.1794(4) 0.9783(3) 0.0517(9) Uani d . 1 1 . .
H H24 1.1934 -0.1859 1.0288 0.062 Uiso calc R 1 1 . .
C C25 1.0783(3) -0.2792(3) 0.9939(3) 0.0520(9) Uani d . 1 1 . .
C C26 0.9516(3) -0.1635(3) 0.8306(3) 0.0486(8) Uani d . 1 1 . .
H H26 0.8905 -0.1592 0.7819 0.058 Uiso calc R 1 1 . .
C C27 0.9868(3) -0.2727(3) 0.9200(3) 0.0529(9) Uani d . 1 1 . .
H H27 0.9504 -0.3419 0.9318 0.063 Uiso calc R 1 1 . .
O O1S 0.2639(19) 0.1711(15) 0.4104(17) 0.146(7) Uani d PDU 0.480(11) 1 A 1
N N1S 0.336(3) 0.321(2) 0.464(3) 0.067(4) Uani d PDU 0.480(11) 1 A 1
C C1S 0.2884(11) 0.2997(12) 0.3778(11) 0.080(3) Uani d PDU 0.480(11) 1 A 1
H H1S 0.2724 0.3592 0.3057 0.096 Uiso calc PR 0.480(11) 1 A 1
C C2S 0.3677(10) 0.2212(13) 0.5620(9) 0.091(4) Uani d PU 0.480(11) 1 A 1
H H2SA 0.2894 0.2086 0.6071 0.136 Uiso calc PR 0.480(11) 1 A 1
H H2SB 0.4180 0.2444 0.6083 0.136 Uiso calc PR 0.480(11) 1 A 1
H H2SC 0.4179 0.1406 0.5394 0.136 Uiso calc PR 0.480(11) 1 A 1
C C3S 0.3956(14) 0.4246(12) 0.4441(14) 0.107(4) Uani d PU 0.480(11) 1 A 1
H H3SA 0.3941 0.4703 0.3630 0.160 Uiso calc PR 0.480(11) 1 A 1
H H3SB 0.4842 0.3873 0.4646 0.160 Uiso calc PR 0.480(11) 1 A 1
H H3SC 0.3485 0.4858 0.4915 0.160 Uiso calc PR 0.480(11) 1 A 1
O O1 1.0076(2) 0.2689(2) 0.6136(2) 0.0576(6) Uani d . 1 1 . .
O O1Q 0.2462(12) 0.226(2) 0.3776(18) 0.174(9) Uani d PDU 0.520(11) 1 A 2
N N1Q 0.349(3) 0.315(3) 0.463(3) 0.070(4) Uani d PDU 0.520(11) 1 A 2
C C1Q 0.3174(14) 0.2003(14) 0.4823(11) 0.128(5) Uani d PDU 0.520(11) 1 A 2
H H1Q 0.3355 0.1260 0.5443 0.153 Uiso calc PR 0.520(11) 1 A 2
C C2Q 0.3047(14) 0.4214(14) 0.3741(10) 0.147(8) Uani d PU 0.520(11) 1 A 2
H H2QA 0.2946 0.3914 0.3082 0.221 Uiso calc PR 0.520(11) 1 A 2
H H2QB 0.3659 0.4722 0.3518 0.221 Uiso calc PR 0.520(11) 1 A 2
H H2QC 0.2220 0.4758 0.3994 0.221 Uiso calc PR 0.520(11) 1 A 2
C C3Q 0.4112(14) 0.336(2) 0.5499(17) 0.196(11) Uani d PU 0.520(11) 1 A 2
H H3QA 0.4956 0.2722 0.5586 0.294 Uiso calc PR 0.520(11) 1 A 2
H H3QB 0.3592 0.3261 0.6231 0.294 Uiso calc PR 0.520(11) 1 A 2
H H3QC 0.4208 0.4239 0.5269 0.294 Uiso calc PR 0.520(11) 1 A 2

loop_
_atom_site_aniso_label
_atom_site_aniso_U_11
_atom_site_aniso_U_22
_atom_site_aniso_U_33
_atom_site_aniso_U_12
_atom_site_aniso_U_13
_atom_site_aniso_U_23
Br1 0.0733(3) 0.1133(4) 0.0549(3) -0.0121(3) -0.0207(2) -0.0202(2)
Br2 0.1060(4) 0.0687(3) 0.0758(3) -0.0264(3) -0.0362(3) -0.0026(2)
Cl1 0.0487(6) 0.1130(9) 0.0696(7) -0.0302(6) 0.0088(5) -0.0353(6)
C1 0.057(2) 0.070(3) 0.039(2) -0.005(2) -0.0072(17) -0.023(2)
C2 0.063(2) 0.060(2) 0.038(2) -0.007(2) 0.0002(17) -0.0135(18)
C3 0.062(2) 0.065(3) 0.049(2) -0.0176(19) -0.0057(18) -0.024(2)
C4 0.056(2) 0.056(2) 0.044(2) -0.0175(18) -0.0070(16) -0.0140(17)
C5 0.0429(19) 0.053(2) 0.0359(19) -0.0108(16) 0.0036(14) -0.0176(16)
C6 0.049(2) 0.056(2) 0.044(2) -0.0094(18) 0.0044(16) -0.0184(18)
C7 0.070(3) 0.057(2) 0.046(2) -0.024(2) 0.0081(19) -0.0097(18)
C8 0.063(2) 0.064(2) 0.051(2) -0.030(2) 0.0061(19) -0.017(2)
C9 0.053(2) 0.063(2) 0.043(2) -0.0222(19) 0.0017(16) -0.0205(18)
C10 0.0443(19) 0.050(2) 0.041(2) -0.0149(16) 0.0063(15) -0.0176(16)
C11 0.0455(19) 0.049(2) 0.045(2) -0.0199(16) -0.0032(15) -0.0172(16)
C12 0.0409(18) 0.048(2) 0.0365(18) -0.0180(16) -0.0092(14) -0.0109(15)
C13 0.053(2) 0.053(2) 0.059(2) -0.0250(18) -0.0058(17) -0.0171(18)
C14 0.048(2) 0.078(3) 0.061(2) -0.036(2) 0.0011(18) -0.015(2)
C15 0.0389(19) 0.068(2) 0.040(2) -0.0186(18) -0.0036(14) -0.0161(18)
C16 0.052(2) 0.058(2) 0.047(2) -0.0193(18) -0.0018(16) -0.0182(17)
C17 0.045(2) 0.058(2) 0.047(2) -0.0249(17) -0.0014(16) -0.0119(17)
C18 0.044(2) 0.056(2) 0.051(2) -0.0202(18) 0.0009(16) -0.0225(18)
C19 0.0373(18) 0.054(2) 0.044(2) -0.0141(16) -0.0022(14) -0.0193(17)
C20 0.048(2) 0.068(3) 0.062(3) -0.0268(19) -0.0010(18) -0.028(2)
C21 0.040(2) 0.067(2) 0.056(2) -0.0183(18) -0.0060(16) -0.028(2)
C22 0.0354(18) 0.059(2) 0.046(2) -0.0136(17) 0.0002(15) -0.0223(18)
C23 0.0359(18) 0.054(2) 0.048(2) -0.0112(16) 0.0036(15) -0.0261(17)
C24 0.041(2) 0.068(2) 0.049(2) -0.0086(18) -0.0058(15) -0.0255(19)
C25 0.055(2) 0.052(2) 0.049(2) -0.0109(18) -0.0051(17) -0.0147(17)
C26 0.045(2) 0.053(2) 0.053(2) -0.0129(17) -0.0094(16) -0.0198(18)
C27 0.050(2) 0.056(2) 0.056(2) -0.0157(18) -0.0043(17) -0.0184(19)
O1S 0.219(18) 0.105(8) 0.152(11) -0.095(10) 0.051(10) -0.071(7)
N1S 0.066(10) 0.033(6) 0.091(9) 0.000(6) 0.001(7) -0.017(5)
C1S 0.066(6) 0.090(7) 0.071(5) -0.016(5) -0.004(4) -0.008(5)
C2S 0.088(6) 0.121(8) 0.061(6) -0.047(6) -0.009(5) 0.005(5)
C3S 0.111(8) 0.089(7) 0.124(9) -0.039(6) 0.024(7) -0.038(6)
O1 0.0637(16) 0.0636(16) 0.0566(16) -0.0333(13) -0.0057(12) -0.0140(13)
O1Q 0.058(6) 0.28(2) 0.247(18) -0.025(9) 0.000(8) -0.201(17)
N1Q 0.063(7) 0.087(8) 0.063(6) -0.032(6) -0.003(5) -0.009(6)
C1Q 0.157(12) 0.112(9) 0.119(11) -0.055(8) 0.039(8) -0.045(8)
C2Q 0.137(11) 0.118(10) 0.084(8) 0.045(9) 0.023(7) 0.029(7)
C3Q 0.126(11) 0.26(2) 0.236(19) 0.050(12) -0.093(12) -0.191(18)

loop_
_atom_type_symbol
_atom_type_description
_atom_type_scat_dispersion_real
_atom_type_scat_dispersion_imag
_atom_type_scat_source
C C 0.0033 0.0016 'International Tables Vol C Tables 4.2.6.8 and 6.1.1.4'
H H 0.0000 0.0000 'International Tables Vol C Tables 4.2.6.8 and 6.1.1.4'
N N 0.0061 0.0033 'International Tables Vol C Tables 4.2.6.8 and 6.1.1.4'
O O 0.0106 0.0060 'International Tables Vol C Tables 4.2.6.8 and 6.1.1.4'
Cl Cl 0.1484 0.1585 'International Tables Vol C Tables 4.2.6.8 and 6.1.1.4'
Br Br -0.2901 2.4595 'International Tables Vol C Tables 4.2.6.8 and 6.1.1.4'

loop_
_geom_angle_atom_site_label_1
_geom_angle_atom_site_label_2
_geom_angle_atom_site_label_3
_geom_angle
C2 C1 C3 122.1(3)
C2 C1 Br1 120.1(3)
C3 C1 Br1 117.8(3)
C1 C2 C6 119.7(3)
C1 C2 H2 120.1
C6 C2 H2 120.1
C4 C3 C1 119.5(3)
C4 C3 H3 120.2
C1 C3 H3 120.2
C3 C4 C5 121.4(3)
C3 C4 H4 119.3
C5 C4 H4 119.3
C4 C5 C10 122.8(3)
C4 C5 C6 117.4(3)
C10 C5 C6 119.8(3)
C2 C6 C7 121.7(3)
C2 C6 C5 119.7(3)
C7 C6 C5 118.6(3)
C8 C7 C6 121.2(3)
C8 C7 H7 119.4
C6 C7 H7 119.4
C7 C8 C9 119.6(4)
C7 C8 H8 120.2
C9 C8 H8 120.2
C10 C9 O1 122.8(3)
C10 C9 C8 123.1(3)
O1 C9 C8 114.1(3)
C9 C10 C5 117.6(3)
C9 C10 C11 120.8(3)
C5 C10 C11 121.4(3)
C19 C11 C10 109.9(3)
C19 C11 C12 109.9(3)
C10 C11 C12 110.6(3)
C19 C11 H11 108.8
C10 C11 H11 108.8
C12 C11 H11 108.8
C13 C12 C17 117.9(3)
C13 C12 C11 123.0(3)
C17 C12 C11 119.1(3)
C12 C13 C14 120.9(3)
C12 C13 H13 119.5
C14 C13 H13 119.5
C15 C14 C13 119.5(3)
C15 C14 H14 120.3
C13 C14 H14 120.3
C14 C15 C16 121.4(3)
C14 C15 Cl1 119.4(3)
C16 C15 Cl1 119.1(3)
C15 C16 C17 118.3(3)
C15 C16 H16 120.8
C17 C16 H16 120.8
C12 C17 C16 121.9(3)
C12 C17 H17 119.1
C16 C17 H17 119.1
C19 C18 O1 122.8(3)
C19 C18 C20 122.6(3)
O1 C18 C20 114.6(3)
C18 C19 C23 117.5(3)
C18 C19 C11 121.1(3)
C23 C19 C11 121.2(3)
C21 C20 C18 120.5(3)
C21 C20 H20 119.8
C18 C20 H20 119.8
C20 C21 C22 120.2(3)
C20 C21 H21 119.9
C22 C21 H21 119.9
C21 C22 C24 120.7(3)
C21 C22 C23 119.7(3)
C24 C22 C23 119.5(3)
C26 C23 C22 117.6(3)
C26 C23 C19 123.0(3)
C22 C23 C19 119.4(3)
C25 C24 C22 120.2(3)
C25 C24 H24 119.9
C22 C24 H24 119.9
C24 C25 C27 121.5(3)
C24 C25 Br2 119.8(3)
C27 C25 Br2 118.6(3)
C27 C26 C23 122.1(3)
C27 C26 H26 119.0
C23 C26 H26 119.0
C26 C27 C25 119.1(3)
C26 C27 H27 120.4
C25 C27 H27 120.4
C1S N1S C2S 119.2(16)
C1S N1S C3S 121(3)
C2S N1S C3S 116.1(18)
N1S C1S O1S 111.3(17)
N1S C1S H1S 124.3
O1S C1S H1S 124.3
C18 O1 C9 118.2(3)
C2Q N1Q C1Q 123.1(17)
C2Q N1Q C3Q 116.9(19)
C1Q N1Q C3Q 119(2)
N1Q C1Q O1Q 100.8(16)
N1Q C1Q H1Q 129.6
O1Q C1Q H1Q 129.6
N1Q C2Q H2QA 109.5
N1Q C2Q H2QB 109.5
H2QA C2Q H2QB 109.5
N1Q C2Q H2QC 109.5
H2QA C2Q H2QC 109.5
H2QB C2Q H2QC 109.5
N1Q C3Q H3QA 109.5
N1Q C3Q H3QB 109.5
H3QA C3Q H3QB 109.5
N1Q C3Q H3QC 109.5
H3QA C3Q H3QC 109.5
H3QB C3Q H3QC 109.5

loop_
_geom_bond_atom_site_label_1
_geom_bond_atom_site_label_2
_geom_bond_distance
Br1 C1 1.906(4)
Br2 C25 1.898(3)
Cl1 C15 1.756(3)
C1 C2 1.346(5)
C1 C3 1.392(5)
C2 C6 1.413(5)
C2 H2 0.9300
C3 C4 1.370(5)
C3 H3 0.9300
C4 C5 1.413(4)
C4 H4 0.9300
C5 C10 1.429(4)
C5 C6 1.432(4)
C6 C7 1.416(5)
C7 C8 1.347(5)
C7 H7 0.9300
C8 C9 1.406(5)
C8 H8 0.9300
C9 C10 1.369(4)
C9 O1 1.383(4)
C10 C11 1.527(4)
C11 C19 1.512(4)
C11 C12 1.536(4)
C11 H11 0.9800
C12 C13 1.374(4)
C12 C17 1.384(4)
C13 C14 1.392(5)
C13 H13 0.9300
C14 C15 1.363(5)
C14 H14 0.9300
C15 C16 1.369(4)
C16 C17 1.388(4)
C16 H16 0.9300
C17 H17 0.9300
C18 C19 1.368(4)
C18 O1 1.381(4)
C18 C20 1.408(5)
C19 C23 1.440(4)
C20 C21 1.350(4)
C20 H20 0.9300
C21 C22 1.410(4)
C21 H21 0.9300
C22 C24 1.411(4)
C22 C23 1.424(4)
C23 C26 1.416(4)
C24 C25 1.360(5)
C24 H24 0.9300
C25 C27 1.400(5)
C26 C27 1.363(4)
C26 H26 0.9300
C27 H27 0.9300
O1S C1S 1.453(17)
N1S C1S 1.32(2)
N1S C2S 1.37(3)
N1S C3S 1.42(2)
C1S H1S 0.9300
C2S H2SA 0.9600
C2S H2SB 0.9600
C2S H2SC 0.9600
C3S H3SA 0.9600
C3S H3SB 0.9600
C3S H3SC 0.9600
O1Q C1Q 1.485(18)
N1Q C2Q 1.36(3)
N1Q C1Q 1.36(2)
N1Q C3Q 1.42(2)
C1Q H1Q 0.9300
C2Q H2QA 0.9600
C2Q H2QB 0.9600
C2Q H2QC 0.9600
C3Q H3QA 0.9600
C3Q H3QB 0.9600
C3Q H3QC 0.9600
